data_7245221
loop_
_publ_author_name
'Flynn, Chase'
'Zhou, Zheng'
'McCormack, Megan E.'
'Wei, Zheng'
'Petrukhina, Marina A.'
'Kertesz, Miklos'

_publ_section_title
;
 Bonding and uneven charge distribution in infinite pyrene \p-stacks
;
_journal_name_full CrystEngComm
_journal_paper_doi 10.1039/D2CE00933A
_journal_year 2022
_chemical_formula_moiety '2(C16 H10), Cl7 Ga2'
_chemical_formula_sum 'C32 H20 Cl7 Ga2'
_chemical_formula_weight 792.07
_space_group_crystal_system triclinic
_space_group_IT_number 2
_space_group_name_Hall '-P 1'
_space_group_name_H-M_alt 'P -1'
_atom_sites_solution_hydrogens geom
_atom_sites_solution_primary dual
_atom_sites_solution_secondary difmap
_audit_creation_date 2022-03-07
_audit_creation_method
;
Olex2 1.5
(compiled 2021.12.09 svn.r5202d8cf for OlexSys, GUI svn.r6439)
;
_audit_update_record
;
2022-04-28 deposited with the CCDC.	2022-07-08 downloaded from the CCDC.
;
_cell_angle_alpha 79.3360(10)
_cell_angle_beta 82.5470(10)
_cell_angle_gamma 76.0510(9)
_cell_formula_units_Z 2
_cell_length_a 6.7753(3)
_cell_length_b 13.9706(5)
_cell_length_c 17.4570(6)
_cell_measurement_reflns_used 8390
_cell_measurement_temperature 100(2)
_cell_measurement_theta_max 74.47
_cell_measurement_theta_min 2.59
_cell_volume 1569.68(10)
_computing_cell_refinement 'SAINT V8.38A (Bruker, 2018)'
_computing_data_collection 'APEX3 v.2018.7-2 (Bruker AXS Inc., 2018)'
_computing_data_reduction 'SAINT V8.38A (Bruker, 2018)'
_computing_molecular_graphics 'Olex2 1.5 (Dolomanov et al., 2009)'
_computing_publication_material 'Olex2 1.5 (Dolomanov et al., 2009)'
_computing_structure_refinement 'SHELXL-2019/2 (Sheldrick, 2018)'
_computing_structure_solution 'SHELXT 2018/2 (Sheldrick, 2018)'
_diffrn_ambient_temperature 100(2)
_diffrn_detector_area_resol_mean 10.42
_diffrn_measured_fraction_theta_full 0.980
_diffrn_measured_fraction_theta_max 0.964
_diffrn_measurement_device_type 'Bruker D8 Venture PHOTON 100 CMOS'
_diffrn_measurement_method '\f and \w scans'
_diffrn_radiation_monochromator mirrors
_diffrn_radiation_type CuK\a
_diffrn_radiation_wavelength 1.54178
_diffrn_reflns_av_R_equivalents 0.0565
_diffrn_reflns_av_unetI/netI 0.0488
_diffrn_reflns_Laue_measured_fraction_full 0.980
_diffrn_reflns_Laue_measured_fraction_max 0.964
_diffrn_reflns_limit_h_max 7
_diffrn_reflns_limit_h_min -7
_diffrn_reflns_limit_k_max 17
_diffrn_reflns_limit_k_min -16
_diffrn_reflns_limit_l_max 21
_diffrn_reflns_limit_l_min -21
_diffrn_reflns_number 13031
_diffrn_reflns_point_group_measured_fraction_full 0.980
_diffrn_reflns_point_group_measured_fraction_max 0.964
_diffrn_reflns_theta_full 67.679
_diffrn_reflns_theta_max 74.638
_diffrn_reflns_theta_min 3.302
_diffrn_source 'INCOATEC ImuS micro-focus source'
_diffrn_source_current 1.0
_diffrn_source_power 0.05
_diffrn_source_voltage 50.0
_diffrn_standards_number 0
_exptl_absorpt_coefficient_mu 7.766
_exptl_absorpt_correction_T_max 0.7538
_exptl_absorpt_correction_T_min 0.6618
_exptl_absorpt_correction_type multi-scan
_exptl_absorpt_process_details
;
SADABS-2014/5 (Bruker, 2014/5) was used for absorption correction.
wR2(int) was 0.1484 before and 0.0786 after correction.
The Ratio of minimum to maximum transmission is 0.8780.
The \l/2 correction factor is 0.00150.
;
_exptl_crystal_colour 'dark green'
_exptl_crystal_colour_modifier dark
_exptl_crystal_colour_primary green
_exptl_crystal_density_diffrn 1.676
_exptl_crystal_density_meas ?
_exptl_crystal_density_method none
_exptl_crystal_description plate
_exptl_crystal_F_000 786
_exptl_crystal_size_max 0.4
_exptl_crystal_size_mid 0.17
_exptl_crystal_size_min 0.02
_refine_diff_density_max 1.054
_refine_diff_density_min -0.604
_refine_diff_density_rms 0.146
_refine_ls_extinction_method none
_refine_ls_goodness_of_fit_ref 1.070
_refine_ls_hydrogen_treatment constr
_refine_ls_matrix_type full
_refine_ls_number_parameters 435
_refine_ls_number_reflns 6223
_refine_ls_number_restraints 323
_refine_ls_restrained_S_all 1.050
_refine_ls_R_factor_all 0.0544
_refine_ls_R_factor_gt 0.0502
_refine_ls_shift/su_max 0.000
_refine_ls_shift/su_mean 0.000
_refine_ls_structure_factor_coef Fsqd
_refine_ls_weighting_details 'w=1/[\s^2^(Fo^2^)+(0.0753P)^2^+6.0922P] where P=(Fo^2^+2Fc^2^)/3'
_refine_ls_weighting_scheme calc
_refine_ls_wR_factor_gt 0.1521
_refine_ls_wR_factor_ref 0.1555
_reflns_Friedel_coverage 0.000
_reflns_number_gt 5620
_reflns_number_total 6223
_reflns_threshold_expression 'I > 2\s(I)'
_cod_data_source_file d2ce00933a2.cif
_cod_data_source_block str2036
_cod_depositor_comments
;
The following automatic conversions were performed:

data item '_exptl_crystal_density_meas' value 'not measured' was
changed to '?' -- the value is perceived as not measured.

Automatic conversion script
Id: cif_fix_values 7556 2019-12-06 15:28:31Z antanas 
;
_cod_database_code 7245221
_shelx_shelxl_version_number 2019/2
_shelx_space_group_comment
;
The symmetry employed for this shelxl refinement is uniquely defined
by the following loop, which should always be used as a source of
symmetry information in preference to the above space-group names.
They are only intended as comments.
;
_shelx_estimated_absorpt_t_max 0.860
_shelx_estimated_absorpt_t_min 0.147
_olex2_refinement_description
;
1. Twinned data refinement
 Scales: 0.815(2)
 0.185(2)
2. Fixed Uiso
 At 1.2 times of:
  All C(H) groups
3. Restrained distances
 Cl2-Cl4 \\sim Cl2X-Cl4X
 with sigma of 0.04
 Cl5-Cl7 \\sim Cl5X-Cl7X
 with sigma of 0.04
 Cl4-Cl5 \\sim Cl4X-Cl5X
 with sigma of 0.04
 Cl3-Cl4 \\sim Cl3X-Cl4X
 with sigma of 0.04
 Cl6-Cl7 \\sim Cl6X-Cl7X
 with sigma of 0.04
 Cl4-Cl7 \\sim Cl4X-Cl7X
 with sigma of 0.04
 Cl2-Cl3 \\sim Cl2X-Cl3X
 with sigma of 0.04
 Cl4-Cl6 \\sim Cl4X-Cl6X
 with sigma of 0.04
 Cl5-Cl6 \\sim Cl5X-Cl6X
 with sigma of 0.04
 Cl1-Cl2 \\sim Cl1X-Cl2X
 with sigma of 0.04
 Cl1-Cl3 \\sim Cl1X-Cl3X
 with sigma of 0.04
 Cl1-Cl4 \\sim Cl1X-Cl4X
 with sigma of 0.04
4. Uiso/Uaniso restraints and constraints
Cl2 \\sim Ga1 \\sim Cl1 \\sim Cl3 \\sim Cl4 \\sim Ga2 \\sim Cl5 \\sim Cl6 \\sim
Cl7 \\sim Cl2X \\sim Cl4X \\sim Ga1X \\sim Ga2X \\sim Cl3X \\sim Cl1X \\sim
Cl6X \\sim Cl7X \\sim Cl5X: within 2A with sigma of 0.04 and sigma for terminal
atoms of 0.08 within 2A
Uanis(Cl7X) = Uanis(Cl7)
Uanis(Ga1) = Uanis(Ga1X)
Uanis(Cl5) = Uanis(Cl5X)
5. Rigid body (RIGU) restrains
 Cl4, Ga1, Cl1, Cl2, Cl3, Ga2, Cl5, Cl6, Cl7, Cl4X, Ga1X, Ga2X, Cl3X, Cl2X,
 Cl1X, Cl6X, Cl7X, Cl5X
 with sigma for 1-2 distances of 0.004 and sigma for 1-3 distances of 0.004
 C11, C3, C2, C4, C16, C7, C1, C5, C15, C6, C8, C10, C14, C9, C13, C12
 with sigma for 1-2 distances of 0.004 and sigma for 1-3 distances of 0.004
6. Others
 Sof(Cl4X)=Sof(Ga1X)=Sof(Cl3X)=Sof(Cl2X)=Sof(Cl1X)=Sof(Ga2X)=Sof(Cl6X)=
 Sof(Cl7X)=Sof(Cl5X)=1-FVAR(1)
 Sof(Ga1)=Sof(Ga2)=Sof(Cl1)=Sof(Cl2)=Sof(Cl3)=Sof(Cl4)=Sof(Cl5)=Sof(Cl6)=
 Sof(Cl7)=FVAR(1)
7.a Aromatic/amide H refined with riding coordinates:
 C11(H11), C6(H6), C15(H15), C9(H9), C25(H25), C24(H24), C4(H4), C16(H16),
 C13(H13), C12(H12), C8(H8), C29(H29), C28(H28), C27(H27), C31(H31), C5(H5),
 C32(H32), C22(H22), C20(H20), C21(H21)
;
_olex2_submission_special_instructions 'No special instructions were received'

loop_
_space_group_symop_operation_xyz
'x, y, z'
'-x, -y, -z'

loop_
_atom_site_label
_atom_site_type_symbol
_atom_site_fract_x
_atom_site_fract_y
_atom_site_fract_z
_atom_site_U_iso_or_equiv
_atom_site_adp_type
_atom_site_occupancy
_atom_site_site_symmetry_order
_atom_site_calc_flag
_atom_site_refinement_flags_posn
_atom_site_refinement_flags_adp
_atom_site_refinement_flags_occupancy
_atom_site_disorder_assembly
_atom_site_disorder_group
Ga1 Ga 0.8431(19) 0.7568(10) 0.8587(7) 0.0184(8) Uani 0.449(17) 1 d . U P A 1
Ga2 Ga 1.065(3) 0.7760(10) 0.6493(9) 0.0144(12) Uani 0.449(17) 1 d . U P A 1
Cl1 Cl 0.848(3) 0.8876(13) 0.9114(11) 0.044(3) Uani 0.449(17) 1 d D U P A 1
Cl2 Cl 0.918(3) 0.6192(12) 0.9454(10) 0.0305(17) Uani 0.449(17) 1 d D U P A 1
Cl3 Cl 0.5919(14) 0.7718(8) 0.8032(5) 0.033(3) Uani 0.449(17) 1 d D U P A 1
Cl4 Cl 1.132(2) 0.7347(14) 0.7750(8) 0.036(2) Uani 0.449(17) 1 d D U P A 1
Cl5 Cl 1.374(2) 0.7732(16) 0.5948(9) 0.0217(14) Uani 0.449(17) 1 d D U P A 1
Cl6 Cl 0.863(3) 0.9197(14) 0.6308(14) 0.032(3) Uani 0.449(17) 1 d D U P A 1
Cl7 Cl 0.947(3) 0.6582(17) 0.6197(15) 0.0232(17) Uani 0.449(17) 1 d D U P A 1
C3 C 0.7930(7) 0.7908(3) 0.1723(3) 0.0194(8) Uani 1 1 d . . . . .
C7 C 0.8318(6) 0.6501(3) 0.2818(3) 0.0175(8) Uani 1 1 d . . . . .
C11 C 0.7180(7) 0.8576(3) 0.4406(3) 0.0227(9) Uani 1 1 d . . . . .
H11 H 0.721167 0.834506 0.495270 0.027 Uiso 1 1 calc R U . . .
C10 C 0.7512(7) 0.7879(3) 0.3887(3) 0.0192(8) Uani 1 1 d . . . . .
C18 C 0.3407(7) 0.6823(3) 0.1903(3) 0.0199(9) Uani 1 1 d . . . . .
C14 C 0.7096(7) 0.9278(3) 0.2791(3) 0.0196(8) Uani 1 1 d . . . . .
C1 C 0.7500(6) 0.8237(3) 0.3067(3) 0.0169(8) Uani 1 1 d . . . . .
C2 C 0.7898(6) 0.7545(3) 0.2534(3) 0.0169(8) Uani 1 1 d . . . . .
C6 C 0.8752(7) 0.5793(3) 0.2274(3) 0.0237(9) Uani 1 1 d . . . . .
H6 H 0.900855 0.509486 0.245968 0.028 Uiso 1 1 calc R U . . .
C17 C 0.3338(6) 0.6512(3) 0.2726(3) 0.0176(8) Uani 1 1 d . . . . .
C30 C 0.2862(7) 0.7239(3) 0.3234(3) 0.0200(9) Uani 1 1 d . . . . .
C15 C 0.7109(7) 0.9611(3) 0.1966(3) 0.0233(9) Uani 1 1 d . . . . .
H15 H 0.683741 1.030645 0.177078 0.028 Uiso 1 1 calc R U . . .
C9 C 0.7912(7) 0.6834(3) 0.4146(3) 0.0211(9) Uani 1 1 d . . . . .
H9 H 0.791422 0.659015 0.469124 0.025 Uiso 1 1 calc R U . . .
C26 C 0.3743(7) 0.5473(3) 0.3045(3) 0.0197(9) Uani 1 1 d . . . . .
C25 C 0.4219(7) 0.4755(3) 0.2521(3) 0.0259(10) Uani 1 1 d . . . . .
H25 H 0.449735 0.406285 0.272838 0.031 Uiso 1 1 calc R U . . .
C24 C 0.4279(8) 0.5049(4) 0.1732(3) 0.0275(10) Uani 1 1 d . . . . .
H24 H 0.460007 0.455755 0.139779 0.033 Uiso 1 1 calc R U . . .
C4 C 0.8386(7) 0.7190(3) 0.1168(3) 0.0218(9) Uani 1 1 d . . . . .
H4 H 0.841428 0.741294 0.061893 0.026 Uiso 1 1 calc R U . . .
C16 C 0.7508(7) 0.8942(3) 0.1454(3) 0.0235(9) Uani 1 1 d . . . . .
H16 H 0.749932 0.917995 0.090834 0.028 Uiso 1 1 calc R U . . .
C13 C 0.6752(7) 0.9945(3) 0.3329(3) 0.0225(9) Uani 1 1 d . . . . .
H13 H 0.647635 1.064398 0.314542 0.027 Uiso 1 1 calc R U . . .
C12 C 0.6809(8) 0.9595(3) 0.4130(3) 0.0253(9) Uani 1 1 d . . . . .
H12 H 0.659386 1.005480 0.448713 0.030 Uiso 1 1 calc R U . . .
C8 C 0.8293(7) 0.6170(3) 0.3634(3) 0.0209(9) Uani 1 1 d . . . . .
H8 H 0.854570 0.547385 0.382919 0.025 Uiso 1 1 calc R U . . .
C29 C 0.2807(7) 0.6914(4) 0.4047(3) 0.0235(9) Uani 1 1 d . . . . .
H29 H 0.248755 0.739216 0.439266 0.028 Uiso 1 1 calc R U . . .
C28 C 0.3212(7) 0.5906(4) 0.4348(3) 0.0249(9) Uani 1 1 d . . . . .
H28 H 0.317026 0.570047 0.489901 0.030 Uiso 1 1 calc R U . . .
C23 C 0.3865(7) 0.6091(4) 0.1395(3) 0.0239(9) Uani 1 1 d . . . . .
C19 C 0.2998(7) 0.7857(3) 0.1588(3) 0.0238(9) Uani 1 1 d . . . . .
C27 C 0.3681(7) 0.5190(3) 0.3856(3) 0.0235(9) Uani 1 1 d . . . . .
H27 H 0.396060 0.450071 0.407467 0.028 Uiso 1 1 calc R U . . .
C31 C 0.2465(7) 0.8280(3) 0.2899(3) 0.0232(9) Uani 1 1 d . . . . .
H31 H 0.215200 0.877025 0.323435 0.028 Uiso 1 1 calc R U . . .
C5 C 0.8785(8) 0.6149(4) 0.1480(3) 0.0275(10) Uani 1 1 d . . . . .
H5 H 0.908671 0.568065 0.112708 0.033 Uiso 1 1 calc R U . . .
C32 C 0.2531(7) 0.8573(3) 0.2115(3) 0.0252(10) Uani 1 1 d . . . . .
H32 H 0.226249 0.926547 0.190894 0.030 Uiso 1 1 calc R U . . .
C22 C 0.3912(8) 0.6414(4) 0.0583(3) 0.0321(11) Uani 1 1 d . . . . .
H22 H 0.422437 0.593530 0.023836 0.038 Uiso 1 1 calc R U . . .
C20 C 0.3061(8) 0.8143(4) 0.0773(3) 0.0322(11) Uani 1 1 d . . . . .
H20 H 0.279540 0.883236 0.055577 0.039 Uiso 1 1 calc R U . . .
C21 C 0.3506(9) 0.7430(5) 0.0277(3) 0.0355(12) Uani 1 1 d . . . . .
H21 H 0.353324 0.763740 -0.027308 0.043 Uiso 1 1 calc R U . . .
Cl4X Cl 1.134(2) 0.7556(11) 0.7699(7) 0.039(2) Uani 0.551(17) 1 d D U P A 2
Ga1X Ga 0.8703(16) 0.7564(8) 0.8685(6) 0.0184(8) Uani 0.551(17) 1 d . U P A 2
Cl3X Cl 0.5974(10) 0.7737(7) 0.8042(5) 0.032(3) Uani 0.551(17) 1 d D U P A 2
Cl2X Cl 0.950(3) 0.6146(11) 0.9358(9) 0.045(3) Uani 0.551(17) 1 d D U P A 2
Cl1X Cl 0.875(2) 0.8803(10) 0.9212(8) 0.0358(17) Uani 0.551(17) 1 d D U P A 2
Ga2X Ga 1.053(2) 0.7835(9) 0.6387(8) 0.0188(14) Uani 0.551(17) 1 d . U P A 2
Cl6X Cl 0.855(3) 0.9275(10) 0.6209(12) 0.0299(19) Uani 0.551(17) 1 d D U P A 2
Cl7X Cl 0.921(3) 0.6622(13) 0.6289(12) 0.0232(17) Uani 0.551(17) 1 d D U P A 2
Cl5X Cl 1.355(2) 0.7711(13) 0.5827(8) 0.0217(14) Uani 0.551(17) 1 d D U P A 2

loop_
_atom_site_aniso_label
_atom_site_aniso_U_11
_atom_site_aniso_U_22
_atom_site_aniso_U_33
_atom_site_aniso_U_23
_atom_site_aniso_U_13
_atom_site_aniso_U_12
Ga1 0.023(2) 0.0182(3) 0.0150(19) -0.0038(11) -0.0138(12) -0.0003(12)
Ga2 0.017(2) 0.0121(15) 0.014(3) -0.0005(18) -0.0070(18) -0.0011(13)
Cl1 0.094(8) 0.016(3) 0.024(3) 0.002(2) -0.031(3) -0.006(3)
Cl2 0.049(3) 0.015(3) 0.020(3) -0.006(2) 0.000(3) 0.006(2)
Cl3 0.040(5) 0.031(5) 0.028(4) -0.005(3) 0.006(3) -0.014(3)
Cl4 0.020(3) 0.060(6) 0.023(3) -0.006(3) -0.0046(18) 0.001(3)
Cl5 0.019(2) 0.0254(8) 0.025(3) -0.011(2) -0.004(2) -0.0076(14)
Cl6 0.023(4) 0.021(3) 0.049(6) -0.005(3) -0.005(3) 0.003(2)
Cl7 0.022(4) 0.0188(13) 0.029(4) -0.0049(16) 0.000(3) -0.006(2)
C3 0.015(2) 0.0186(19) 0.024(2) -0.0051(15) -0.0027(15) -0.0009(15)
C7 0.011(2) 0.0140(18) 0.028(2) -0.0028(15) -0.0038(15) -0.0030(14)
C11 0.020(2) 0.026(2) 0.024(2) -0.0058(16) -0.0021(16) -0.0072(17)
C10 0.014(2) 0.0194(19) 0.024(2) -0.0027(15) -0.0030(15) -0.0021(15)
C18 0.012(2) 0.020(2) 0.028(2) -0.0031(17) -0.0022(16) -0.0035(16)
C14 0.016(2) 0.0161(18) 0.028(2) -0.0040(15) -0.0025(16) -0.0041(15)
C1 0.012(2) 0.0155(18) 0.0238(19) -0.0027(14) -0.0026(14) -0.0040(14)
C2 0.011(2) 0.0143(18) 0.0243(19) -0.0018(14) -0.0040(14) -0.0011(14)
C6 0.024(2) 0.0153(19) 0.032(2) -0.0048(16) -0.0064(17) -0.0010(16)
C17 0.0078(19) 0.017(2) 0.028(2) -0.0027(16) -0.0020(16) -0.0026(15)
C30 0.014(2) 0.017(2) 0.030(2) -0.0032(17) -0.0059(17) -0.0039(15)
C15 0.020(2) 0.0184(19) 0.029(2) -0.0002(16) -0.0045(17) -0.0024(16)
C9 0.018(2) 0.021(2) 0.024(2) -0.0006(16) -0.0054(16) -0.0041(16)
C26 0.014(2) 0.0155(19) 0.030(2) -0.0031(17) -0.0033(17) -0.0041(15)
C25 0.021(2) 0.015(2) 0.041(3) -0.0065(19) -0.004(2) -0.0005(17)
C24 0.022(2) 0.025(2) 0.038(3) -0.013(2) 0.0002(19) -0.0040(18)
C4 0.023(2) 0.023(2) 0.020(2) -0.0071(16) -0.0026(16) -0.0019(16)
C16 0.025(2) 0.020(2) 0.022(2) 0.0009(16) -0.0055(17) -0.0007(16)
C13 0.019(2) 0.0161(19) 0.032(2) -0.0062(16) -0.0014(17) -0.0026(16)
C12 0.025(2) 0.023(2) 0.030(2) -0.0108(17) -0.0015(18) -0.0053(17)
C8 0.020(2) 0.0135(18) 0.028(2) 0.0009(15) -0.0046(16) -0.0034(15)
C29 0.015(2) 0.027(2) 0.029(2) -0.0088(18) -0.0046(17) -0.0012(17)
C28 0.019(2) 0.031(2) 0.025(2) 0.0002(19) -0.0045(17) -0.0064(18)
C23 0.014(2) 0.028(2) 0.031(2) -0.0102(19) -0.0034(17) -0.0017(17)
C19 0.017(2) 0.019(2) 0.032(2) 0.0013(18) -0.0007(18) -0.0017(16)
C27 0.019(2) 0.017(2) 0.034(2) 0.0032(17) -0.0063(18) -0.0043(16)
C31 0.015(2) 0.017(2) 0.038(3) -0.0076(18) -0.0023(18) -0.0012(16)
C5 0.020(2) 0.028(2) 0.038(2) -0.0183(18) -0.0046(18) -0.0003(17)
C32 0.016(2) 0.016(2) 0.041(3) 0.0021(18) -0.0025(19) -0.0030(16)
C22 0.021(3) 0.044(3) 0.031(3) -0.013(2) 0.0000(19) -0.004(2)
C20 0.027(3) 0.034(3) 0.032(3) 0.007(2) -0.006(2) -0.008(2)
C21 0.029(3) 0.050(3) 0.025(2) 0.001(2) -0.005(2) -0.009(2)
Cl4X 0.027(3) 0.063(5) 0.028(2) -0.004(2) -0.0072(16) -0.015(3)
Ga1X 0.023(2) 0.0182(3) 0.0150(19) -0.0038(11) -0.0138(12) -0.0003(12)
Cl3X 0.013(3) 0.031(4) 0.052(5) -0.008(3) -0.016(3) 0.005(2)
Cl2X 0.081(8) 0.019(2) 0.026(4) -0.006(2) -0.008(4) 0.010(3)
Cl1X 0.065(3) 0.017(2) 0.026(4) 0.000(2) -0.020(3) -0.004(2)
Ga2X 0.0177(15) 0.021(2) 0.018(3) -0.0016(17) -0.0076(16) -0.0016(13)
Cl6X 0.030(3) 0.016(3) 0.045(4) -0.010(3) -0.012(2) 0.0022(19)
Cl7X 0.022(4) 0.0188(13) 0.029(4) -0.0049(16) 0.000(3) -0.006(2)
Cl5X 0.019(2) 0.0254(8) 0.025(3) -0.011(2) -0.004(2) -0.0076(14)

loop_
_atom_type_symbol
_atom_type_description
_atom_type_scat_dispersion_real
_atom_type_scat_dispersion_imag
_atom_type_scat_source
C C 0.0181 0.0091 'International Tables Vol C Tables 4.2.6.8 and 6.1.1.4'
H H 0.0000 0.0000 'International Tables Vol C Tables 4.2.6.8 and 6.1.1.4'
Cl Cl 0.3639 0.7018 'International Tables Vol C Tables 4.2.6.8 and 6.1.1.4'
Ga Ga -1.2846 0.7763 'International Tables Vol C Tables 4.2.6.8 and 6.1.1.4'

loop_
_geom_angle_atom_site_label_1
_geom_angle_atom_site_label_2
_geom_angle_atom_site_label_3
_geom_angle
_geom_angle_site_symmetry_1
_geom_angle_site_symmetry_3
_geom_angle_publ_flag
Cl1 Ga1 Cl2 109.7(7) . . ?
Cl1 Ga1 Cl4 105.1(8) . . ?
Cl2 Ga1 Cl4 99.6(8) . . ?
Cl3 Ga1 Cl1 114.1(8) . . ?
Cl3 Ga1 Cl2 115.5(8) . . ?
Cl3 Ga1 Cl4 111.4(7) . . ?
Cl5 Ga2 Cl4 99.4(8) . . ?
Cl6 Ga2 Cl4 109.9(9) . . ?
Cl6 Ga2 Cl5 113.8(9) . . ?
Cl6 Ga2 Cl7 113.7(10) . . ?
Cl7 Ga2 Cl4 107.8(10) . . ?
Cl7 Ga2 Cl5 111.1(9) . . ?
Ga2 Cl4 Ga1 112.5(8) . . ?
C2 C3 C4 119.2(4) . . ?
C16 C3 C2 119.9(4) . . ?
C16 C3 C4 120.8(4) . . ?
C2 C7 C6 120.0(4) . . ?
C8 C7 C2 119.0(4) . . ?
C8 C7 C6 120.9(4) . . ?
C10 C11 H11 119.6 . . ?
C12 C11 H11 119.6 . . ?
C12 C11 C10 120.9(4) . . ?
C11 C10 C1 118.9(4) . . ?
C11 C10 C9 122.5(4) . . ?
C9 C10 C1 118.6(4) . . ?
C17 C18 C23 119.6(4) . . ?
C17 C18 C19 120.1(4) . . ?
C19 C18 C23 120.3(4) . . ?
C1 C14 C15 118.4(4) . . ?
C13 C14 C1 119.4(4) . . ?
C13 C14 C15 122.2(4) . . ?
C14 C1 C10 119.8(4) . . ?
C14 C1 C2 120.5(4) . . ?
C2 C1 C10 119.7(4) . . ?
C3 C2 C7 120.8(4) . . ?
C3 C2 C1 119.2(4) . . ?
C1 C2 C7 120.0(4) . . ?
C7 C6 H6 120.5 . . ?
C5 C6 C7 119.0(4) . . ?
C5 C6 H6 120.5 . . ?
C18 C17 C30 119.8(4) . . ?
C18 C17 C26 120.2(4) . . ?
C30 C17 C26 120.0(4) . . ?
C17 C30 C31 118.9(4) . . ?
C29 C30 C17 118.8(4) . . ?
C29 C30 C31 122.3(4) . . ?
C14 C15 H15 119.5 . . ?
C16 C15 C14 120.9(4) . . ?
C16 C15 H15 119.5 . . ?
C10 C9 H9 119.1 . . ?
C8 C9 C10 121.8(4) . . ?
C8 C9 H9 119.1 . . ?
C17 C26 C25 118.9(4) . . ?
C27 C26 C17 118.9(4) . . ?
C27 C26 C25 122.1(4) . . ?
C26 C25 H25 119.5 . . ?
C24 C25 C26 121.1(4) . . ?
C24 C25 H25 119.5 . . ?
C25 C24 H24 119.4 . . ?
C25 C24 C23 121.2(4) . . ?
C23 C24 H24 119.4 . . ?
C3 C4 H4 121.0 . . ?
C5 C4 C3 117.9(4) . . ?
C5 C4 H4 121.0 . . ?
C3 C16 H16 119.5 . . ?
C15 C16 C3 121.1(4) . . ?
C15 C16 H16 119.5 . . ?
C14 C13 H13 119.6 . . ?
C12 C13 C14 120.8(4) . . ?
C12 C13 H13 119.6 . . ?
C11 C12 C13 120.2(4) . . ?
C11 C12 H12 119.9 . . ?
C13 C12 H12 119.9 . . ?
C7 C8 H8 119.5 . . ?
C9 C8 C7 120.9(4) . . ?
C9 C8 H8 119.5 . . ?
C30 C29 H29 119.7 . . ?
C28 C29 C30 120.7(4) . . ?
C28 C29 H29 119.7 . . ?
C29 C28 H28 119.5 . . ?
C29 C28 C27 120.9(4) . . ?
C27 C28 H28 119.5 . . ?
C18 C23 C24 118.9(4) . . ?
C22 C23 C18 118.8(4) . . ?
C22 C23 C24 122.3(5) . . ?
C18 C19 C32 118.9(4) . . ?
C20 C19 C18 118.9(5) . . ?
C20 C19 C32 122.3(4) . . ?
C26 C27 H27 119.7 . . ?
C28 C27 C26 120.6(4) . . ?
C28 C27 H27 119.7 . . ?
C30 C31 H31 119.5 . . ?
C32 C31 C30 121.1(4) . . ?
C32 C31 H31 119.5 . . ?
C6 C5 C4 122.9(4) . . ?
C6 C5 H5 118.5 . . ?
C4 C5 H5 118.5 . . ?
C19 C32 H32 119.4 . . ?
C31 C32 C19 121.3(4) . . ?
C31 C32 H32 119.4 . . ?
C23 C22 H22 119.6 . . ?
C21 C22 C23 120.7(5) . . ?
C21 C22 H22 119.6 . . ?
C19 C20 H20 119.6 . . ?
C21 C20 C19 120.9(5) . . ?
C21 C20 H20 119.6 . . ?
C22 C21 H21 119.8 . . ?
C20 C21 C22 120.5(5) . . ?
C20 C21 H21 119.8 . . ?
Ga1X Cl4X Ga2X 118.5(7) . . ?
Cl3X Ga1X Cl4X 103.3(5) . . ?
Cl2X Ga1X Cl4X 103.3(7) . . ?
Cl2X Ga1X Cl3X 112.4(7) . . ?
Cl2X Ga1X Cl1X 117.0(7) . . ?
Cl1X Ga1X Cl4X 103.6(6) . . ?
Cl1X Ga1X Cl3X 114.9(6) . . ?
Cl6X Ga2X Cl4X 106.0(8) . . ?
Cl6X Ga2X Cl7X 115.2(9) . . ?
Cl6X Ga2X Cl5X 116.4(9) . . ?
Cl7X Ga2X Cl4X 105.4(8) . . ?
Cl5X Ga2X Cl4X 98.4(7) . . ?
Cl5X Ga2X Cl7X 113.1(8) . . ?

loop_
_geom_bond_atom_site_label_1
_geom_bond_atom_site_label_2
_geom_bond_distance
_geom_bond_site_symmetry_2
_geom_bond_publ_flag
Ga1 Cl1 2.201(19) . ?
Ga1 Cl2 2.212(18) . ?
Ga1 Cl3 2.015(12) . ?
Ga1 Cl4 2.278(18) . ?
Ga2 Cl4 2.240(19) . ?
Ga2 Cl5 2.180(18) . ?
Ga2 Cl6 2.130(19) . ?
Ga2 Cl7 2.160(18) . ?
C3 C2 1.413(6) . ?
C3 C4 1.474(6) . ?
C3 C16 1.404(6) . ?
C7 C2 1.423(6) . ?
C7 C6 1.451(6) . ?
C7 C8 1.413(6) . ?
C11 H11 0.9500 . ?
C11 C10 1.410(6) . ?
C11 C12 1.388(7) . ?
C10 C1 1.426(6) . ?
C10 C9 1.416(6) . ?
C18 C17 1.420(6) . ?
C18 C23 1.428(6) . ?
C18 C19 1.421(6) . ?
C14 C1 1.416(6) . ?
C14 C15 1.429(7) . ?
C14 C13 1.402(6) . ?
C1 C2 1.419(6) . ?
C6 H6 0.9500 . ?
C6 C5 1.381(7) . ?
C17 C30 1.423(6) . ?
C17 C26 1.428(6) . ?
C30 C29 1.406(7) . ?
C30 C31 1.437(6) . ?
C15 H15 0.9500 . ?
C15 C16 1.368(7) . ?
C9 H9 0.9500 . ?
C9 C8 1.363(7) . ?
C26 C25 1.432(6) . ?
C26 C27 1.397(7) . ?
C25 H25 0.9500 . ?
C25 C24 1.361(8) . ?
C24 H24 0.9500 . ?
C24 C23 1.441(7) . ?
C4 H4 0.9500 . ?
C4 C5 1.429(7) . ?
C16 H16 0.9500 . ?
C13 H13 0.9500 . ?
C13 C12 1.396(7) . ?
C12 H12 0.9500 . ?
C8 H8 0.9500 . ?
C29 H29 0.9500 . ?
C29 C28 1.383(7) . ?
C28 H28 0.9500 . ?
C28 C27 1.391(7) . ?
C23 C22 1.404(7) . ?
C19 C32 1.434(7) . ?
C19 C20 1.404(7) . ?
C27 H27 0.9500 . ?
C31 H31 0.9500 . ?
C31 C32 1.353(7) . ?
C5 H5 0.9500 . ?
C32 H32 0.9500 . ?
C22 H22 0.9500 . ?
C22 C21 1.395(8) . ?
C20 H20 0.9500 . ?
C20 C21 1.391(8) . ?
C21 H21 0.9500 . ?
Cl4X Ga1X 2.313(16) . ?
Cl4X Ga2X 2.363(18) . ?
Ga1X Cl3X 2.227(10) . ?
Ga1X Cl2X 2.093(16) . ?
Ga1X Cl1X 2.114(15) . ?
Ga2X Cl6X 2.127(17) . ?
Ga2X Cl7X 2.14(2) . ?
Ga2X Cl5X 2.132(19) . ?

loop_
_geom_torsion_atom_site_label_1
_geom_torsion_atom_site_label_2
_geom_torsion_atom_site_label_3
_geom_torsion_atom_site_label_4
_geom_torsion
_geom_torsion_site_symmetry_1
_geom_torsion_site_symmetry_2
_geom_torsion_site_symmetry_3
_geom_torsion_site_symmetry_4
_geom_torsion_publ_flag
C3 C4 C5 C6 0.3(7) . . . . ?
C7 C6 C5 C4 -0.8(7) . . . . ?
C11 C10 C1 C14 -2.0(6) . . . . ?
C11 C10 C1 C2 177.9(4) . . . . ?
C11 C10 C9 C8 -177.9(4) . . . . ?
C10 C11 C12 C13 0.2(7) . . . . ?
C10 C1 C2 C3 -178.5(4) . . . . ?
C10 C1 C2 C7 -0.4(6) . . . . ?
C10 C9 C8 C7 0.5(7) . . . . ?
C18 C17 C30 C29 -179.9(4) . . . . ?
C18 C17 C30 C31 -0.2(6) . . . . ?
C18 C17 C26 C25 0.0(6) . . . . ?
C18 C17 C26 C27 179.5(4) . . . . ?
C18 C23 C22 C21 -0.4(7) . . . . ?
C18 C19 C32 C31 -0.3(7) . . . . ?
C18 C19 C20 C21 0.3(7) . . . . ?
C14 C1 C2 C3 1.4(6) . . . . ?
C14 C1 C2 C7 179.5(4) . . . . ?
C14 C15 C16 C3 -0.4(7) . . . . ?
C14 C13 C12 C11 -1.0(7) . . . . ?
C1 C10 C9 C8 0.4(7) . . . . ?
C1 C14 C15 C16 -0.2(7) . . . . ?
C1 C14 C13 C12 0.2(7) . . . . ?
C2 C3 C4 C5 -0.2(6) . . . . ?
C2 C3 C16 C15 1.6(7) . . . . ?
C2 C7 C6 C5 1.2(7) . . . . ?
C2 C7 C8 C9 -1.2(7) . . . . ?
C6 C7 C2 C3 -1.1(6) . . . . ?
C6 C7 C2 C1 -179.2(4) . . . . ?
C6 C7 C8 C9 179.2(4) . . . . ?
C17 C18 C23 C24 -0.9(6) . . . . ?
C17 C18 C23 C22 179.6(4) . . . . ?
C17 C18 C19 C32 0.4(7) . . . . ?
C17 C18 C19 C20 -179.5(4) . . . . ?
C17 C30 C29 C28 0.1(7) . . . . ?
C17 C30 C31 C32 0.3(7) . . . . ?
C17 C26 C25 C24 -0.3(7) . . . . ?
C17 C26 C27 C28 0.6(7) . . . . ?
C30 C17 C26 C25 180.0(4) . . . . ?
C30 C17 C26 C27 -0.6(6) . . . . ?
C30 C29 C28 C27 -0.1(7) . . . . ?
C30 C31 C32 C19 0.0(7) . . . . ?
C15 C14 C1 C10 179.6(4) . . . . ?
C15 C14 C1 C2 -0.3(6) . . . . ?
C15 C14 C13 C12 -178.1(4) . . . . ?
C9 C10 C1 C14 179.7(4) . . . . ?
C9 C10 C1 C2 -0.4(6) . . . . ?
C26 C17 C30 C29 0.2(6) . . . . ?
C26 C17 C30 C31 179.8(4) . . . . ?
C26 C25 C24 C23 0.0(7) . . . . ?
C25 C26 C27 C28 -180.0(4) . . . . ?
C25 C24 C23 C18 0.7(7) . . . . ?
C25 C24 C23 C22 -179.8(5) . . . . ?
C24 C23 C22 C21 -179.9(5) . . . . ?
C4 C3 C2 C7 0.6(6) . . . . ?
C4 C3 C2 C1 178.7(4) . . . . ?
C4 C3 C16 C15 -179.2(4) . . . . ?
C16 C3 C2 C7 179.9(4) . . . . ?
C16 C3 C2 C1 -2.0(6) . . . . ?
C16 C3 C4 C5 -179.5(4) . . . . ?
C13 C14 C1 C10 1.3(6) . . . . ?
C13 C14 C1 C2 -178.6(4) . . . . ?
C13 C14 C15 C16 178.1(5) . . . . ?
C12 C11 C10 C1 1.2(7) . . . . ?
C12 C11 C10 C9 179.5(4) . . . . ?
C8 C7 C2 C3 179.3(4) . . . . ?
C8 C7 C2 C1 1.2(6) . . . . ?
C8 C7 C6 C5 -179.2(4) . . . . ?
C29 C30 C31 C32 179.9(4) . . . . ?
C29 C28 C27 C26 -0.3(7) . . . . ?
C23 C18 C17 C30 -179.4(4) . . . . ?
C23 C18 C17 C26 0.6(6) . . . . ?
C23 C18 C19 C32 179.6(4) . . . . ?
C23 C18 C19 C20 -0.2(7) . . . . ?
C23 C22 C21 C20 0.5(8) . . . . ?
C19 C18 C17 C30 -0.1(6) . . . . ?
C19 C18 C17 C26 179.9(4) . . . . ?
C19 C18 C23 C24 179.8(4) . . . . ?
C19 C18 C23 C22 0.3(7) . . . . ?
C19 C20 C21 C22 -0.4(8) . . . . ?
C27 C26 C25 C24 -179.7(5) . . . . ?
C31 C30 C29 C28 -179.5(4) . . . . ?
C32 C19 C20 C21 -179.6(5) . . . . ?
C20 C19 C32 C31 179.5(5) . . . . ?

loop_
_twin_individual_id
_twin_individual_mass_fraction_refined
1 0.815(2)
2 0.185(2)
